data_4332993
loop_
_publ_author_name
'Metteau, Laurent'
'Parsons, Simon'
'Mareque-Rivas, Juan C.'

_publ_section_title
;
 Hydrogen Bonding Cavities Regulating Redox Behavior and Binding of
 Metal-Bound Ligands
;
_journal_issue 17
_journal_name_full 'Inorganic Chemistry'
_journal_page_first 6601
_journal_page_last 6603
_journal_paper_doi 10.1021/ic0612193
_journal_volume 45
_journal_year 2006
_chemical_compound_source 'L.Matteau LM137B '
_chemical_formula_moiety 'C36 H45 N6.88 O2.25 Zn1'
_chemical_formula_sum 'C36 H45 N6.88 O2.25 Zn'
_chemical_formula_weight 675.43
_space_group_IT_number 14
_symmetry_cell_setting monoclinic
_symmetry_space_group_name_Hall '-P 2ybc'
_symmetry_space_group_name_H-M 'P 1 21/c 1'
_atom_sites_solution_hydrogens geom
_atom_sites_solution_primary direct
_audit_creation_date 06-03-29
_audit_creation_method CRYSTALS_ver_12.83
_cell_angle_alpha 90
_cell_angle_beta 115.455(6)
_cell_angle_gamma 90
_cell_formula_units_Z 8
_cell_length_a 21.305(2)
_cell_length_b 11.4590(11)
_cell_length_c 32.481(3)
_cell_measurement_reflns_used 6925
_cell_measurement_temperature 150
_cell_measurement_theta_max 25
_cell_measurement_theta_min 2
_cell_volume 7159.9(12)
_computing_cell_refinement 'SAINT (Siemens ,1995)'
_computing_data_collection 'SMART (Siemens, 1993)'
_computing_data_reduction 'SAINT (Siemens ,1995)'
_computing_molecular_graphics 'CAMERON (Watkin et al., 1996)'
_computing_publication_material 'CRYSTALS (Betteridge et al., 2003)'
_computing_structure_refinement 'CRYSTALS (Betteridge et al., 2003)'
_computing_structure_solution 'SHELXS97 (Sheldrick, 1997)'
_diffrn_ambient_temperature 150
_diffrn_measured_fraction_theta_full 0.832
_diffrn_measured_fraction_theta_max 0.832
_diffrn_measurement_device_type 'Bruker SMART'
_diffrn_measurement_method '\f & \w scans'
_diffrn_radiation_monochromator graphite
_diffrn_radiation_type 'Mo K\a'
_diffrn_radiation_wavelength 0.71073
_diffrn_reflns_av_R_equivalents 0.064
_diffrn_reflns_limit_h_max 22
_diffrn_reflns_limit_h_min -25
_diffrn_reflns_limit_k_max 13
_diffrn_reflns_limit_k_min 0
_diffrn_reflns_limit_l_max 38
_diffrn_reflns_limit_l_min 0
_diffrn_reflns_number 11683
_diffrn_reflns_theta_full 25.447
_diffrn_reflns_theta_max 25.447
_diffrn_reflns_theta_min 0.985
_diffrn_standards_number 0
_exptl_absorpt_coefficient_mu 0.727
_exptl_absorpt_correction_T_max 0.83
_exptl_absorpt_correction_T_min 0.52
_exptl_absorpt_correction_type multi-scan
_exptl_absorpt_process_details TWINABS
_exptl_crystal_colour yellow
_exptl_crystal_density_diffrn 1.253
_exptl_crystal_description block
_exptl_crystal_F_000 2857
_exptl_crystal_recrystallization_method
;
From CD3CN
;
_exptl_crystal_size_max 0.50
_exptl_crystal_size_mid 0.27
_exptl_crystal_size_min 0.25
_refine_diff_density_max 0.90
_refine_diff_density_min -0.74
_refine_ls_extinction_method None
_refine_ls_goodness_of_fit_ref 1.0869
_refine_ls_hydrogen_treatment noref
_refine_ls_matrix_type full
_refine_ls_number_parameters 800
_refine_ls_number_reflns 7781
_refine_ls_number_restraints 753
_refine_ls_R_factor_all 0.1355
_refine_ls_R_factor_gt 0.1000
_refine_ls_shift/su_max 0.009037
_refine_ls_structure_factor_coef F
_refine_ls_weighting_details
;
 Method, part 1, Chebychev polynomial, (Watkin, 1994, Prince, 1982) 
 [weight] = 1.0/[A~0~*T~0~(x)+A~1~*T~1~(x) ... +A~n-1~]*T~n-1~(x)] 
 where A~i~ are the Chebychev coefficients listed below and x= Fcalc/Fmax 
 Method = Robust Weighting (Prince, 1982) 
 W = [weight] * [1-(deltaF/6*sigmaF)^2^]^2^ 
 A~i~ are: 
 2.95 2.68 3.03 0.853 0.479 
;
_refine_ls_weighting_scheme calc
_refine_ls_wR_factor_all 0.0856
_refine_ls_wR_factor_gt 0.0782
_refine_ls_wR_factor_ref 0.0782
_reflns_limit_h_max 22
_reflns_limit_h_min -25
_reflns_limit_k_max 13
_reflns_limit_k_min 0
_reflns_limit_l_max 38
_reflns_limit_l_min 0
_reflns_number_gt 7781
_reflns_number_total 11683
_reflns_threshold_expression I>2.0\s(I)
_oxford_diffrn_Wilson_B_factor 1.40
_oxford_diffrn_Wilson_scale 62.57
_oxford_refine_ls_scale 0.1477(3)
_oxford_structure_analysis_title 'jm6004 in P2(1)/c'
_cod_data_source_file ic0612193sup1.cif
_cod_data_source_block jm6004
_cod_depositor_comments
;
The following automatic conversions were performed:

'_symmetry_cell_setting' value 'Monoclinic' changed to 'monoclinic'
according to /home/saulius/struct/CIF-dictionaries/cif_core.dic
dictionary named 'cif_core.dic' version 2.4.2 from 2011-04-26.

Automatic conversion script
Id: cif_fix_values 1891 2012-01-12 08:04:46Z andrius 
;
_cod_original_cell_volume 7159.8(13)
_cod_original_sg_symbol_H-M P21/c
_cod_original_formula_sum 'C36 H45 N6.88 O2.25 Zn1'
_cod_database_code 4332993

loop_
_symmetry_equiv_pos_as_xyz
x,y,z
-x,-y,-z
-x,y+1/2,-z+1/2
x,-y+1/2,z+1/2

loop_
_atom_site_label
_atom_site_type_symbol
_atom_site_fract_x
_atom_site_fract_y
_atom_site_fract_z
_atom_site_U_iso_or_equiv
_atom_site_occupancy
_atom_site_adp_type
_atom_site_refinement_flags_posn
_atom_site_refinement_flags_adp
_atom_site_disorder_assembly
Zn1 Zn 0.09448(3) 0.49962(7) 0.27816(2) 0.0225 1.0000 Uani . . .
N11 N 0.0923(2) 0.6477(4) 0.23270(18) 0.0243 1.0000 Uani D U .
C21 C 0.1552(3) 0.6436(6) 0.22489(16) 0.0312 1.0000 Uani D U .
C31 C 0.21628(17) 0.5843(4) 0.26259(18) 0.0275 1.0000 Uani D U .
N41 N 0.20199(18) 0.4975(4) 0.28439(17) 0.0280 1.0000 Uani D U .
C51 C 0.2548(3) 0.4373(5) 0.3156(2) 0.0364 1.0000 Uani D U .
C61 C 0.3229(3) 0.4633(7) 0.3276(3) 0.0562 1.0000 Uani D U .
C71 C 0.3363(2) 0.5542(8) 0.3037(3) 0.0649 1.0000 Uani D U .
C81 C 0.2832(3) 0.6150(6) 0.2716(3) 0.0467 1.0000 Uani D U .
C91 C 0.0852(4) 0.7591(6) 0.2540(3) 0.0272 1.0000 Uani D U .
C101 C 0.1210(4) 0.7542(6) 0.3047(2) 0.0272 1.0000 Uani D U .
N111 N 0.1340(3) 0.6515(5) 0.3249(2) 0.0278 1.0000 Uani D U .
C121 C 0.1658(4) 0.6463(6) 0.3704(3) 0.0320 1.0000 Uani D U .
C131 C 0.1840(4) 0.7433(7) 0.3971(3) 0.0371 1.0000 Uani D U .
C141 C 0.1695(4) 0.8517(6) 0.3763(3) 0.0402 1.0000 Uani D U .
C151 C 0.1364(4) 0.8580(6) 0.3296(3) 0.0387 1.0000 Uani D U .
C161 C 0.0313(4) 0.6224(6) 0.1904(2) 0.0269 1.0000 Uani D U .
C171 C 0.0287(3) 0.4968(7) 0.1762(2) 0.0246 1.0000 Uani D U .
N181 N 0.0528(3) 0.4190(5) 0.2121(2) 0.0238 1.0000 Uani D U .
N191 N 0.0724(3) 0.2290(5) 0.2387(2) 0.0331 1.0000 Uani D U .
C191 C 0.0471(3) 0.3037(6) 0.2031(3) 0.0270 1.0000 Uani D U .
C201 C 0.0156(4) 0.2621(7) 0.1584(3) 0.0321 1.0000 Uani D U .
C211 C -0.0064(4) 0.3421(7) 0.1234(3) 0.0336 1.0000 Uani D U .
C221 C 0.0004(4) 0.4594(6) 0.1316(2) 0.0309 1.0000 Uani D U .
O12 O 0.00111(19) 0.5081(4) 0.28181(14) 0.0274 1.0000 Uani D U .
C12 C 0.0082(2) 0.4529(5) 0.31975(19) 0.0245 1.0000 Uani D U .
O22 O 0.1159(2) 0.3753(4) 0.32540(14) 0.0245 1.0000 Uani D U .
C22 C 0.0703(2) 0.3843(5) 0.34385(15) 0.0262 1.0000 Uani D U .
C32 C 0.0801(3) 0.3312(5) 0.38515(19) 0.0289 1.0000 Uani D U .
C42 C 0.0273(4) 0.3423(6) 0.4003(2) 0.0380 1.0000 Uani D U .
C52 C -0.0328(3) 0.4012(6) 0.3768(3) 0.0381 1.0000 Uani D U .
C62 C -0.0412(4) 0.4584(6) 0.3363(3) 0.0293 1.0000 Uani D U .
C72 C 0.1480(4) 0.2642(6) 0.4129(3) 0.0364 1.0000 Uani D U .
C82 C 0.2119(4) 0.3429(7) 0.4255(3) 0.0459 1.0000 Uani D U .
C92 C 0.1562(4) 0.1635(6) 0.3851(3) 0.0417 1.0000 Uani D U .
C102 C 0.1502(5) 0.2129(8) 0.4568(3) 0.0537 1.0000 Uani D U .
C112 C -0.0881(3) 0.4134(5) 0.3943(2) 0.0518 1.0000 Uani D U .
C122 C -0.1552(5) 0.4692(12) 0.3587(4) 0.065(6) 0.5000 Uiso D . 1
C132 C -0.0637(5) 0.4897(12) 0.4369(4) 0.058(5) 0.5000 Uiso D . 1
C142 C -0.1086(7) 0.2960(8) 0.4069(5) 0.065(6) 0.5000 Uiso D . 1
C152 C -0.0896(6) 0.5353(9) 0.4123(5) 0.055(5) 0.5000 Uiso D . 2
C162 C -0.0762(6) 0.3279(11) 0.4337(4) 0.065(6) 0.5000 Uiso D . 2
C172 C -0.1610(5) 0.3890(13) 0.3572(4) 0.070(6) 0.5000 Uiso D . 2
Zn2 Zn 0.54246(4) 0.48760(7) 0.21423(3) 0.0216 1.0000 Uani . . .
N13 N 0.6076(3) 0.6385(4) 0.25512(17) 0.0255 1.0000 Uani D U .
C23 C 0.5725(4) 0.7469(4) 0.23523(17) 0.0343 1.0000 Uani D U .
C33 C 0.5298(3) 0.7417(3) 0.18417(14) 0.0277 1.0000 Uani D U .
N43 N 0.5102(3) 0.6358(3) 0.16569(15) 0.0293 1.0000 Uani D U .
C53 C 0.4697(3) 0.6281(4) 0.12074(19) 0.0310 1.0000 Uani D U .
C63 C 0.4479(4) 0.7235(5) 0.09244(16) 0.0369 1.0000 Uani D U .
C73 C 0.4714(4) 0.8337(4) 0.1126(2) 0.0413 1.0000 Uani D U .
C83 C 0.5106(4) 0.8429(4) 0.15831(19) 0.0369 1.0000 Uani D U .
C93 C 0.6766(4) 0.6303(7) 0.2547(3) 0.0386 1.0000 Uani D U .
C103 C 0.6782(3) 0.5669(6) 0.2147(3) 0.0375 1.0000 Uani D U .
N113 N 0.6337(3) 0.4772(5) 0.1983(2) 0.0320 1.0000 Uani D U .
C123 C 0.6363(5) 0.4144(7) 0.1646(3) 0.0483 1.0000 Uani D U .
C133 C 0.6797(6) 0.4383(10) 0.1449(4) 0.0775 1.0000 Uani D U .
C143 C 0.7274(6) 0.5300(9) 0.1634(5) 0.0866 1.0000 Uani D U .
C153 C 0.7263(5) 0.5923(9) 0.1983(4) 0.0697 1.0000 Uani D U .
C163 C 0.6133(4) 0.6143(6) 0.3019(2) 0.0298 1.0000 Uani D U .
C173 C 0.6293(3) 0.4870(6) 0.3141(2) 0.0259 1.0000 Uani D U .
N183 N 0.6003(3) 0.4099(5) 0.27953(19) 0.0217 1.0000 Uani D U .
N193 N 0.5812(3) 0.2201(5) 0.2536(2) 0.0279 1.0000 Uani D U .
C193 C 0.6096(3) 0.2966(6) 0.2890(3) 0.0257 1.0000 Uani D U .
C203 C 0.6484(4) 0.2572(6) 0.3341(3) 0.0292 1.0000 Uani D U .
C213 C 0.6778(4) 0.3364(7) 0.3684(3) 0.0363 1.0000 Uani D U .
C223 C 0.6690(4) 0.4543(6) 0.3576(3) 0.0338 1.0000 Uani D U .
O14 O 0.44985(18) 0.4928(4) 0.21910(13) 0.0229 1.0000 Uani D U .
C14 C 0.40375(17) 0.4386(5) 0.18306(19) 0.0208 1.0000 Uani D U .
O24 O 0.4973(2) 0.3619(4) 0.17021(15) 0.0244 1.0000 Uani D U .
C24 C 0.42856(17) 0.3705(5) 0.15607(16) 0.0230 1.0000 Uani D U .
C34 C 0.3799(3) 0.3151(5) 0.11686(17) 0.0236 1.0000 Uani D U .
C44 C 0.3087(3) 0.3227(5) 0.10711(19) 0.0241 1.0000 Uani D U .
C54 C 0.2848(3) 0.3841(5) 0.1337(2) 0.0215 1.0000 Uani D U .
C64 C 0.3326(3) 0.4410(5) 0.1718(3) 0.0228 1.0000 Uani D U .
C74 C 0.4053(4) 0.2479(6) 0.0855(3) 0.0304 1.0000 Uani D U .
C84 C 0.4554(4) 0.1479(6) 0.1119(3) 0.0287 1.0000 Uani D U .
C94 C 0.4422(4) 0.3293(7) 0.0661(3) 0.0366 1.0000 Uani D U .
C104 C 0.3454(4) 0.1927(8) 0.0444(3) 0.0444 1.0000 Uani D U .
C114 C 0.2069(3) 0.3915(6) 0.1235(3) 0.0310 1.0000 Uani D U .
C124 C 0.1841(3) 0.5209(7) 0.1173(3) 0.0370 1.0000 Uani D U .
C134 C 0.1959(4) 0.3424(8) 0.1627(3) 0.0426 1.0000 Uani D U .
C144 C 0.1604(4) 0.3256(8) 0.0799(3) 0.0419 1.0000 Uani D U .
N15 N 0.2464(6) 0.6127(10) 0.5161(3) 0.1021 1.0000 Uani D . .
C25 C 0.1860(6) 0.6005(9) 0.4946(3) 0.0610 1.0000 Uani D . .
C35 C 0.1129(7) 0.5873(11) 0.4672(4) 0.0917 1.0000 Uani D . .
N16 N 0.4437(9) 0.0942(15) 0.4562(6) 0.147(5) 1.0000 Uiso D . .
C26 C 0.4092(13) 0.177(2) 0.4366(9) 0.213(11) 1.0000 Uiso D . .
C36 C 0.3878(14) 0.289(3) 0.4270(10) 0.212(11) 1.0000 Uiso D . .
N17 N 0.3183(15) 0.554(3) -0.0283(9) 0.136(10) 0.5000 Uiso D . 1
C27 C 0.2982(11) 0.5640(19) 0.0004(8) 0.066(6) 0.5000 Uiso D . 1
C378 C 0.2747(6) 0.5768(9) 0.0343(4) 0.067(3) 1.0000 Uiso D . .
N18 N 0.1435(7) 0.6188(16) -0.0113(6) 0.069(5) 0.5000 Uiso D . 2
C28 C 0.2036(7) 0.5980(15) 0.0087(6) 0.046(4) 0.5000 Uiso D . 2
N19 N 0.0000 0.5000 0.0000 0.055(5) 0.5000 Uiso DS . 3
C29 C 0.0448(8) 0.5509(17) -0.0046(7) 0.066(6) 0.5000 Uiso D . 3
C39 C 0.0877(11) 0.6037(19) -0.0090(7) 0.064(5) 0.5000 Uiso D . 3
N110 N 0.3856(18) 0.733(3) -0.0343(12) 0.159(7) 0.5000 Uiso D . 1
C210 C 0.393(2) 0.836(3) -0.0357(16) 0.159(7) 0.5000 Uiso D . 1
C310 C 0.396(2) 0.930(4) -0.0440(17) 0.159(7) 0.5000 Uiso D . 1
O410 O 0.3561(15) 0.932(3) -0.0417(10) 0.159(7) 0.5000 Uiso . . 2
H2111 H 0.1688 0.7250 0.2221 0.0376 1.0000 Uiso . . .
H212 H 0.1441 0.6014 0.1961 0.0376 1.0000 Uiso . . .
H51 H 0.2442 0.3729 0.3301 0.0431 1.0000 Uiso . . .
H61 H 0.3596 0.4218 0.3512 0.0615 1.0000 Uiso . . .
H71 H 0.3828 0.5733 0.3097 0.0754 1.0000 Uiso . . .
H81 H 0.2920 0.6775 0.2555 0.0571 1.0000 Uiso . . .
H911 H 0.1055 0.8229 0.2432 0.0292 1.0000 Uiso . . .
H912 H 0.0351 0.7746 0.2444 0.0292 1.0000 Uiso . . .
H121 H 0.1762 0.5718 0.3846 0.0405 1.0000 Uiso . . .
H131 H 0.2063 0.7369 0.4295 0.0403 1.0000 Uiso . . .
H141 H 0.1821 0.9210 0.3941 0.0464 1.0000 Uiso . . .
H151 H 0.1245 0.9314 0.3145 0.0418 1.0000 Uiso . . .
H1611 H -0.0109 0.6401 0.1948 0.0302 1.0000 Uiso . . .
H1612 H 0.0325 0.6729 0.1660 0.0302 1.0000 Uiso . . .
H1911 H 0.0924 0.2571 0.2678 0.0368 1.0000 Uiso . . .
H1912 H 0.0694 0.1505 0.2338 0.0368 1.0000 Uiso . . .
H201 H 0.0098 0.1807 0.1525 0.0384 1.0000 Uiso . . .
H211 H -0.0270 0.3152 0.0927 0.0389 1.0000 Uiso . . .
H221 H -0.0141 0.5141 0.1073 0.0376 1.0000 Uiso . . .
H42 H 0.0341 0.3068 0.4284 0.0460 1.0000 Uiso . . .
H62 H -0.0824 0.5022 0.3201 0.0354 1.0000 Uiso . . .
H821 H 0.2540 0.2976 0.4429 0.0534 1.0000 Uiso . . .
H822 H 0.2090 0.4085 0.4437 0.0534 1.0000 Uiso . . .
H823 H 0.2132 0.3719 0.3974 0.0534 1.0000 Uiso . . .
H921 H 0.1996 0.1218 0.4033 0.0556 1.0000 Uiso . . .
H922 H 0.1168 0.1098 0.3770 0.0556 1.0000 Uiso . . .
H923 H 0.1575 0.1938 0.3573 0.0556 1.0000 Uiso . . .
H1021 H 0.1941 0.1714 0.4733 0.0715 1.0000 Uiso . . .
H1022 H 0.1464 0.2762 0.4760 0.0715 1.0000 Uiso . . .
H1023 H 0.1112 0.1588 0.4495 0.0715 1.0000 Uiso . . .
H1221 H -0.1892 0.4755 0.3716 0.0994 0.5000 Uiso . . 1
H1222 H -0.1446 0.5475 0.3513 0.0994 0.5000 Uiso . . 1
H1223 H -0.1741 0.4212 0.3314 0.0994 0.5000 Uiso . . 1
H1321 H -0.1010 0.4942 0.4471 0.0915 0.5000 Uiso . . 1
H1322 H -0.0225 0.4538 0.4613 0.0915 0.5000 Uiso . . 1
H1323 H -0.0524 0.5671 0.4302 0.0915 0.5000 Uiso . . 1
H1421 H -0.1445 0.3076 0.4178 0.0980 0.5000 Uiso . . 1
H1422 H -0.0681 0.2585 0.4306 0.0980 0.5000 Uiso . . 1
H1423 H -0.1274 0.2455 0.3796 0.0980 0.5000 Uiso . . 1
H1521 H -0.1260 0.5386 0.4234 0.0833 0.5000 Uiso . . 2
H1522 H -0.0445 0.5523 0.4378 0.0833 0.5000 Uiso . . 2
H1523 H -0.0996 0.5922 0.3881 0.0833 0.5000 Uiso . . 2
H1621 H -0.1132 0.3382 0.4438 0.0923 0.5000 Uiso . . 2
H1622 H -0.0311 0.3428 0.4590 0.0923 0.5000 Uiso . . 2
H1623 H -0.0777 0.2472 0.4229 0.0923 0.5000 Uiso . . 2
H1721 H -0.1949 0.3978 0.3700 0.1087 0.5000 Uiso . . 2
H1722 H -0.1718 0.4447 0.3322 0.1087 0.5000 Uiso . . 2
H1723 H -0.1631 0.3094 0.3458 0.1087 0.5000 Uiso . . 2
H231 H 0.6082 0.8087 0.2419 0.0397 1.0000 Uiso . . .
H232 H 0.5414 0.7674 0.2496 0.0397 1.0000 Uiso . . .
H53 H 0.4553 0.5525 0.1079 0.0361 1.0000 Uiso . . .
H63 H 0.4181 0.7159 0.0607 0.0425 1.0000 Uiso . . .
H73 H 0.4602 0.9019 0.0944 0.0459 1.0000 Uiso . . .
H83 H 0.5246 0.9170 0.1724 0.0442 1.0000 Uiso . . .
H931 H 0.6937 0.7109 0.2546 0.0435 1.0000 Uiso . . .
H932 H 0.7086 0.5898 0.2828 0.0435 1.0000 Uiso . . .
H123 H 0.6059 0.3496 0.1537 0.0649 1.0000 Uiso . . .
H133 H 0.6779 0.3945 0.1196 0.1064 1.0000 Uiso . . .
H143 H 0.7598 0.5477 0.1515 0.1249 1.0000 Uiso . . .
H153 H 0.7588 0.6537 0.2117 0.0978 1.0000 Uiso . . .
H1631 H 0.6510 0.6627 0.3242 0.0299 1.0000 Uiso . . .
H1632 H 0.5687 0.6342 0.3028 0.0299 1.0000 Uiso . . .
H1931 H 0.5865 0.1419 0.2587 0.0321 1.0000 Uiso . . .
H1932 H 0.5570 0.2475 0.2247 0.0321 1.0000 Uiso . . .
H203 H 0.6538 0.1758 0.3404 0.0345 1.0000 Uiso . . .
H213 H 0.7039 0.3114 0.3991 0.0390 1.0000 Uiso . . .
H223 H 0.6904 0.5114 0.3805 0.0366 1.0000 Uiso . . .
H44 H 0.2759 0.2836 0.0809 0.0247 1.0000 Uiso . . .
H64 H 0.3166 0.4830 0.1907 0.0280 1.0000 Uiso . . .
H841 H 0.4708 0.1068 0.0916 0.0414 1.0000 Uiso . . .
H842 H 0.4955 0.1808 0.1377 0.0414 1.0000 Uiso . . .
H843 H 0.4309 0.0936 0.1233 0.0414 1.0000 Uiso . . .
H941 H 0.4577 0.2851 0.0463 0.0573 1.0000 Uiso . . .
H942 H 0.4824 0.3647 0.0910 0.0573 1.0000 Uiso . . .
H943 H 0.4099 0.3908 0.0482 0.0573 1.0000 Uiso . . .
H1041 H 0.3638 0.1516 0.0256 0.0616 1.0000 Uiso . . .
H1042 H 0.3133 0.2543 0.0264 0.0616 1.0000 Uiso . . .
H1043 H 0.3206 0.1377 0.0552 0.0616 1.0000 Uiso . . .
H1241 H 0.1348 0.5257 0.1109 0.0554 1.0000 Uiso . . .
H1242 H 0.2119 0.5640 0.1453 0.0554 1.0000 Uiso . . .
H1243 H 0.1911 0.5543 0.0919 0.0554 1.0000 Uiso . . .
H1341 H 0.1468 0.3473 0.1562 0.0620 1.0000 Uiso . . .
H1342 H 0.2237 0.3868 0.1905 0.0620 1.0000 Uiso . . .
H1343 H 0.2108 0.2604 0.1674 0.0620 1.0000 Uiso . . .
H1441 H 0.1116 0.3326 0.0748 0.0550 1.0000 Uiso . . .
H1442 H 0.1658 0.3587 0.0539 0.0550 1.0000 Uiso . . .
H1443 H 0.1735 0.2429 0.0832 0.0550 1.0000 Uiso . . .
H351 H 0.0908 0.5565 0.4859 0.1361 1.0000 Uiso . . .
H352 H 0.0924 0.6635 0.4547 0.1361 1.0000 Uiso . . .
H353 H 0.1050 0.5333 0.4420 0.1361 1.0000 Uiso . . .
H361 H 0.3431 0.2926 0.3990 0.3122 1.0000 Uiso . . .
H362 H 0.3810 0.3263 0.4519 0.3122 1.0000 Uiso . . .
H363 H 0.4222 0.3358 0.4208 0.3122 1.0000 Uiso . . .
H371 H 0.2621 0.5013 0.0425 0.1013 0.5000 Uiso . . 1
H372 H 0.3122 0.6119 0.0616 0.1013 0.5000 Uiso . . 1
H373 H 0.2344 0.6289 0.0232 0.1013 0.5000 Uiso . . 1
H381 H 0.2933 0.5330 0.0162 0.1013 0.5000 Uiso . . 2
H382 H 0.2996 0.6518 0.0436 0.1013 0.5000 Uiso . . 2
H383 H 0.2818 0.5323 0.0618 0.1013 0.5000 Uiso . . 2
H391 H 0.1262 0.5513 -0.0061 0.1018 0.5000 Uiso . . 3
H392 H 0.1065 0.6643 0.0149 0.1018 0.5000 Uiso . . 3
H393 H 0.0692 0.6411 -0.0389 0.1018 0.5000 Uiso . . 3
H3101 H 0.4128 0.9744 -0.0146 0.2376 0.5000 Uiso . . 1
H3102 H 0.4321 0.9384 -0.0554 0.2376 0.5000 Uiso . . 1
H3103 H 0.3526 0.9587 -0.0651 0.2376 0.5000 Uiso . . 1

loop_
_atom_site_aniso_label
_atom_site_aniso_U_11
_atom_site_aniso_U_22
_atom_site_aniso_U_33
_atom_site_aniso_U_23
_atom_site_aniso_U_13
_atom_site_aniso_U_12
Zn1 0.0214(4) 0.0182(4) 0.0252(4) 0.0014(4) 0.0073(3) 0.0017(4)
N11 0.023(2) 0.021(2) 0.026(3) -0.001(2) 0.008(2) -0.003(2)
C21 0.027(2) 0.038(4) 0.029(4) 0.003(3) 0.013(2) -0.005(3)
C31 0.023(2) 0.031(3) 0.035(4) -0.001(3) 0.018(3) 0.004(2)
N41 0.027(2) 0.022(3) 0.033(3) -0.005(2) 0.012(2) 0.000(2)
C51 0.035(3) 0.031(4) 0.044(5) 0.006(3) 0.017(3) 0.007(3)
C61 0.031(3) 0.051(5) 0.072(7) 0.012(4) 0.008(4) 0.005(4)
C71 0.017(3) 0.084(7) 0.088(8) 0.026(5) 0.018(4) 0.003(4)
C81 0.024(2) 0.049(5) 0.070(6) 0.009(4) 0.023(3) 0.003(3)
C91 0.024(4) 0.018(3) 0.030(2) 0.001(2) 0.002(3) 0.001(3)
C101 0.023(3) 0.024(2) 0.028(2) -0.0013(18) 0.005(3) 0.005(3)
N111 0.030(3) 0.023(2) 0.031(2) -0.001(2) 0.014(3) -0.001(2)
C121 0.049(4) 0.021(3) 0.031(3) 0.004(2) 0.022(3) 0.001(3)
C131 0.036(4) 0.033(3) 0.031(4) -0.005(2) 0.004(4) -0.003(3)
C141 0.054(5) 0.026(3) 0.036(3) -0.012(3) 0.015(4) 0.001(3)
C151 0.043(4) 0.024(3) 0.038(3) -0.004(2) 0.006(4) 0.005(3)
C161 0.028(3) 0.031(3) 0.018(3) 0.002(2) 0.006(2) 0.003(3)
C171 0.015(3) 0.029(2) 0.025(2) -0.0046(18) 0.005(2) -0.014(3)
N181 0.013(3) 0.028(2) 0.026(3) -0.0052(19) 0.005(3) -0.002(2)
N191 0.034(4) 0.025(3) 0.032(3) -0.001(2) 0.007(3) 0.002(3)
C191 0.014(3) 0.027(2) 0.031(3) 0.0004(19) 0.002(3) -0.001(3)
C201 0.026(4) 0.034(3) 0.035(3) -0.008(2) 0.013(3) -0.002(3)
C211 0.030(4) 0.040(3) 0.027(3) -0.010(2) 0.008(3) 0.000(3)
C221 0.033(4) 0.038(3) 0.024(3) -0.003(2) 0.014(3) 0.005(3)
O12 0.029(2) 0.020(2) 0.031(2) 0.002(2) 0.010(2) -0.001(2)
C12 0.031(3) 0.011(3) 0.030(3) -0.002(2) 0.012(3) -0.002(2)
O22 0.019(2) 0.020(2) 0.025(3) 0.000(2) 0.0006(19) -0.0016(19)
C22 0.029(3) 0.017(3) 0.028(3) -0.001(2) 0.008(2) -0.002(2)
C32 0.038(3) 0.014(3) 0.030(3) -0.002(2) 0.010(2) -0.007(2)
C42 0.051(4) 0.032(4) 0.033(4) -0.004(3) 0.020(3) -0.009(3)
C52 0.047(3) 0.031(4) 0.045(4) -0.007(3) 0.028(3) -0.007(3)
C62 0.034(3) 0.019(3) 0.036(4) -0.010(3) 0.015(3) -0.003(3)
C72 0.039(3) 0.025(3) 0.033(4) 0.005(2) 0.003(3) -0.008(2)
C82 0.038(3) 0.029(4) 0.040(5) 0.017(3) -0.012(4) -0.011(3)
C92 0.041(4) 0.024(3) 0.046(5) 0.008(3) 0.005(4) 0.006(3)
C102 0.054(5) 0.058(6) 0.033(4) 0.012(3) 0.004(4) -0.016(4)
C112 0.065(5) 0.046(5) 0.065(6) -0.011(4) 0.048(5) -0.011(4)
Zn2 0.0198(4) 0.0170(4) 0.0261(4) -0.0036(4) 0.0081(3) -0.0034(4)
N13 0.025(3) 0.019(2) 0.030(3) -0.012(2) 0.010(2) -0.008(2)
C23 0.037(4) 0.024(3) 0.038(3) -0.007(2) 0.012(3) -0.001(3)
C33 0.029(4) 0.024(2) 0.035(3) -0.0067(19) 0.019(3) -0.001(3)
N43 0.034(3) 0.026(2) 0.032(3) -0.008(2) 0.017(2) -0.001(3)
C53 0.035(4) 0.024(3) 0.032(3) 0.000(2) 0.013(3) 0.001(3)
C63 0.042(4) 0.026(3) 0.040(4) 0.004(2) 0.014(3) -0.001(3)
C73 0.045(5) 0.022(3) 0.049(3) 0.006(3) 0.013(4) 0.006(3)
C83 0.037(4) 0.023(3) 0.050(3) -0.004(2) 0.018(3) -0.001(3)
C93 0.022(3) 0.035(4) 0.054(4) -0.004(3) 0.012(3) -0.011(3)
C103 0.013(3) 0.031(3) 0.073(5) -0.005(3) 0.023(3) 0.002(2)
N113 0.025(3) 0.023(3) 0.055(4) -0.002(2) 0.024(3) 0.001(2)
C123 0.059(5) 0.029(4) 0.072(6) -0.010(3) 0.042(5) 0.000(3)
C133 0.077(7) 0.084(7) 0.104(9) -0.030(6) 0.070(6) -0.008(5)
C143 0.102(7) 0.059(6) 0.154(10) -0.019(6) 0.109(8) -0.013(5)
C153 0.059(6) 0.050(5) 0.135(9) -0.019(5) 0.075(6) -0.015(4)
C163 0.024(4) 0.032(2) 0.018(3) -0.013(2) -0.004(3) -0.003(3)
C173 0.022(3) 0.031(2) 0.025(3) -0.0099(18) 0.009(2) -0.001(3)
N183 0.012(3) 0.031(2) 0.017(3) -0.0045(18) 0.003(2) 0.000(2)
N193 0.035(3) 0.022(3) 0.023(3) 0.004(2) 0.009(3) 0.009(3)
C193 0.014(3) 0.030(2) 0.031(3) -0.003(2) 0.008(3) 0.000(3)
C203 0.027(4) 0.027(3) 0.032(3) 0.001(2) 0.011(3) 0.002(3)
C213 0.031(4) 0.037(3) 0.031(3) -0.002(2) 0.003(3) 0.010(3)
C223 0.035(4) 0.032(3) 0.024(3) -0.010(2) 0.003(3) -0.007(3)
O14 0.0212(19) 0.022(2) 0.022(2) -0.002(2) 0.0064(17) 0.000(2)
C14 0.018(2) 0.016(3) 0.025(3) -0.001(2) 0.006(2) 0.000(2)
O24 0.0197(17) 0.025(2) 0.031(3) -0.008(2) 0.013(2) -0.0090(19)
C24 0.0191(19) 0.022(3) 0.026(3) -0.002(2) 0.008(2) 0.000(2)
C34 0.024(2) 0.023(3) 0.021(3) 0.001(2) 0.006(2) 0.001(2)
C44 0.020(2) 0.022(3) 0.021(4) -0.007(3) -0.001(2) -0.005(3)
C54 0.020(2) 0.017(3) 0.021(3) 0.007(2) 0.003(2) 0.004(2)
C64 0.021(2) 0.015(3) 0.033(4) -0.006(3) 0.012(2) -0.002(2)
C74 0.029(3) 0.036(4) 0.022(4) -0.006(2) 0.007(2) 0.000(2)
C84 0.029(3) 0.029(3) 0.026(4) -0.006(3) 0.010(3) -0.004(3)
C94 0.047(4) 0.044(4) 0.023(4) 0.003(3) 0.019(4) 0.006(3)
C104 0.033(4) 0.061(5) 0.029(4) -0.017(3) 0.003(3) 0.003(3)
C114 0.020(2) 0.032(3) 0.035(3) 0.004(3) 0.006(3) 0.000(3)
C124 0.027(3) 0.041(3) 0.041(4) 0.003(3) 0.013(3) 0.015(3)
C134 0.020(4) 0.063(5) 0.042(4) 0.011(4) 0.011(3) 0.000(4)
C144 0.018(3) 0.050(4) 0.044(4) -0.007(4) 0.000(3) 0.004(3)
N15 0.133(10) 0.083(7) 0.044(6) -0.015(5) -0.007(6) 0.004(7)
C25 0.100(9) 0.049(6) 0.030(6) -0.002(5) 0.025(6) -0.004(6)
C35 0.113(10) 0.082(9) 0.073(9) -0.010(7) 0.033(8) -0.040(8)

loop_
_atom_type_symbol
_atom_type_scat_dispersion_real
_atom_type_scat_dispersion_imag
_atom_type_scat_Cromer_Mann_a1
_atom_type_scat_Cromer_Mann_b1
_atom_type_scat_Cromer_Mann_a2
_atom_type_scat_Cromer_Mann_b2
_atom_type_scat_Cromer_Mann_a3
_atom_type_scat_Cromer_Mann_b3
_atom_type_scat_Cromer_Mann_a4
_atom_type_scat_Cromer_Mann_b4
_atom_type_scat_Cromer_Mann_c
_atom_type_scat_source
C 0.0033 0.0016 2.3100 20.8439 1.0200 10.2075 1.5886 0.5687 0.8650 51.6512 0.2156 'International Tables Vol C 4.2.6.8 and 6.1.1.4'
H 0.0000 0.0000 0.4930 10.5109 0.3229 26.1257 0.1402 3.1424 0.0408 57.7998 0.0030 'International Tables Vol C 4.2.6.8 and 6.1.1.4'
N 0.0061 0.0033 12.2126 0.0057 3.1322 9.8933 2.0125 28.9975 1.1663 0.5826 -11.5290 'International Tables Vol C 4.2.6.8 and 6.1.1.4'
O 0.0106 0.0060 3.0485 13.2771 2.2868 5.7011 1.5463 0.3239 0.8670 32.9089 0.2508 'International Tables Vol C 4.2.6.8 and 6.1.1.4'
Zn 0.2839 1.4301 14.0743 3.2655 7.0318 0.2333 5.1652 10.3163 2.4100 58.7097 1.3041 'International Tables Vol C 4.2.6.8 and 6.1.1.4'

loop_
_geom_angle_atom_site_label_1
_geom_angle_site_symmetry_1
_geom_angle_atom_site_label_2
_geom_angle_atom_site_label_3
_geom_angle
_geom_angle_publ_flag
N11 . Zn1 N41 78.22(17) yes
N11 . Zn1 N111 75.6(2) yes
N41 . Zn1 N111 82.7(2) yes
N11 . Zn1 N181 77.5(2) yes
N41 . Zn1 N181 93.1(2) yes
N111 . Zn1 N181 153.1(2) yes
N11 . Zn1 O12 104.90(17) yes
N41 . Zn1 O12 171.98(18) yes
N111 . Zn1 O12 90.9(2) yes
N181 . Zn1 O12 94.79(19) yes
N11 . Zn1 C12 129.83(16) yes
N41 . Zn1 C12 146.55(16) yes
N111 . Zn1 C12 87.4(2) yes
N181 . Zn1 C12 109.21(19) yes
O12 . Zn1 C12 27.41(13) yes
N11 . Zn1 O22 168.88(17) yes
N41 . Zn1 O22 92.07(17) yes
N111 . Zn1 O22 98.03(19) yes
N181 . Zn1 O22 108.7(2) yes
O12 . Zn1 O22 84.05(17) yes
N11 . Zn1 C22 157.27(17) yes
N41 . Zn1 C22 117.22(15) yes
N111 . Zn1 C22 89.4(2) yes
N181 . Zn1 C22 115.8(2) yes
O12 . Zn1 C22 57.64(14) yes
C12 . Zn1 O22 57.76(16) yes
C12 . Zn1 C22 30.48(12) yes
O22 . Zn1 C22 27.79(13) yes
Zn1 . N11 C21 109.2(3) yes
Zn1 . N11 C91 108.8(4) yes
C21 . N11 C91 112.9(5) yes
Zn1 . N11 C161 103.3(4) yes
C21 . N11 C161 109.9(4) yes
C91 . N11 C161 112.3(5) yes
N11 . C21 C31 114.00(9) yes
N11 . C21 H2111 108.2 no
C31 . C21 H2111 108.1 no
N11 . C21 H212 108.4 no
C31 . C21 H212 108.6 no
H2111 . C21 H212 109.4 no
C21 . C31 N41 116.91(8) yes
C21 . C31 C81 120.76(8) yes
N41 . C31 C81 122.22(7) yes
Zn1 . N41 C31 114.1(2) yes
Zn1 . N41 C51 125.2(2) yes
C31 . N41 C51 118.59(8) yes
N41 . C51 C61 123.32(9) yes
N41 . C51 H51 118.1 no
C61 . C51 H51 118.6 no
C51 . C61 C71 116.74(9) yes
C51 . C61 H61 121.7 no
C71 . C61 H61 121.5 no
C61 . C71 C81 120.43(9) yes
C61 . C71 H71 120.2 no
C81 . C71 H71 119.4 no
C31 . C81 C71 118.62(9) yes
C31 . C81 H81 120.6 no
C71 . C81 H81 120.8 no
N11 . C91 C101 112.0(5) yes
N11 . C91 H911 108.8 no
C101 . C91 H911 109.0 no
N11 . C91 H912 108.6 no
C101 . C91 H912 108.9 no
H911 . C91 H912 109.5 no
C91 . C101 N111 118.8(6) yes
C91 . C101 C151 119.3(6) yes
N111 . C101 C151 121.8(7) yes
Zn1 . N111 C101 115.1(5) yes
Zn1 . N111 C121 125.7(5) yes
C101 . N111 C121 119.2(6) yes
N111 . C121 C131 122.7(7) yes
N111 . C121 H121 118.5 no
C131 . C121 H121 118.8 no
C121 . C131 C141 118.6(7) yes
C121 . C131 H131 120.8 no
C141 . C131 H131 120.5 no
C131 . C141 C151 119.1(7) yes
C131 . C141 H141 120.5 no
C151 . C141 H141 120.4 no
C101 . C151 C141 118.5(7) yes
C101 . C151 H151 120.6 no
C141 . C151 H151 120.9 no
N11 . C161 C171 112.3(5) yes
N11 . C161 H1611 108.8 no
C171 . C161 H1611 108.9 no
N11 . C161 H1612 108.7 no
C171 . C161 H1612 108.8 no
H1611 . C161 H1612 109.4 no
C161 . C171 N181 114.1(6) yes
C161 . C171 C221 124.2(6) yes
N181 . C171 C221 121.6(7) yes
C171 . N181 Zn1 114.2(4) yes
C171 . N181 C191 119.0(6) yes
Zn1 . N181 C191 126.8(5) yes
C191 . N191 H1911 120.0 no
C191 . N191 H1912 120.3 no
H1911 . N191 H1912 119.8 no
N191 . C191 N181 118.0(7) yes
N191 . C191 C201 120.7(7) yes
N181 . C191 C201 121.3(7) yes
C191 . C201 C211 118.2(7) yes
C191 . C201 H201 120.5 no
C211 . C201 H201 121.3 no
C201 . C211 C221 121.6(7) yes
C201 . C211 H211 119.3 no
C221 . C211 H211 119.1 no
C171 . C221 C211 118.3(7) yes
C171 . C221 H221 120.6 no
C211 . C221 H221 121.1 no
Zn1 . O12 C12 107.72(18) yes
O12 . C12 Zn1 44.86(12) yes
O12 . C12 C22 118.11(9) yes
Zn1 . C12 C22 73.94(12) yes
O12 . C12 C62 122.6(4) yes
Zn1 . C12 C62 164.9(4) yes
C22 . C12 C62 119.3(4) yes
Zn1 . O22 C22 108.5(2) yes
C12 . C22 O22 117.91(8) yes
C12 . C22 Zn1 75.57(13) yes
O22 . C22 Zn1 43.75(14) yes
C12 . C22 C32 118.56(8) yes
O22 . C22 C32 123.53(8) yes
Zn1 . C22 C32 162.2(3) yes
C22 . C32 C42 118.66(9) yes
C22 . C32 C72 119.4(4) yes
C42 . C32 C72 121.9(4) yes
C32 . C42 C52 123.3(4) yes
C32 . C42 H42 118.6 no
C52 . C42 H42 118.2 no
C42 . C52 C62 117.9(6) yes
C42 . C52 C112 122.1(5) yes
C62 . C52 C112 119.9(5) yes
C52 . C62 C12 122.1(6) yes
C52 . C62 H62 118.8 no
C12 . C62 H62 119.1 no
C32 . C72 C82 111.4(6) yes
C32 . C72 C92 110.5(6) yes
C82 . C72 C92 106.8(7) yes
C32 . C72 C102 112.6(7) yes
C82 . C72 C102 108.1(6) yes
C92 . C72 C102 107.3(7) yes
C72 . C82 H821 109.3 no
C72 . C82 H822 109.5 no
H821 . C82 H822 109.9 no
C72 . C82 H823 109.1 no
H821 . C82 H823 109.3 no
H822 . C82 H823 109.7 no
C72 . C92 H921 109.3 no
C72 . C92 H922 109.3 no
H921 . C92 H922 109.4 no
C72 . C92 H923 109.5 no
H921 . C92 H923 109.6 no
H922 . C92 H923 109.6 no
C72 . C102 H1021 109.9 no
C72 . C102 H1022 109.4 no
H1021 . C102 H1022 109.3 no
C72 . C102 H1023 109.7 no
H1021 . C102 H1023 109.6 no
H1022 . C102 H1023 109.0 no
C52 . C112 C122 112.08(6) yes
C52 . C112 C132 112.05(6) yes
C122 . C112 C132 106.69(6) yes
C52 . C112 C142 112.13(6) yes
C122 . C112 C142 106.74(6) yes
C132 . C112 C142 106.76(6) yes
C52 . C112 C152 112.15(9) yes
C122 . C112 C152 75.0(5) yes
C132 . C112 C152 34.9(5) yes
C142 . C112 C152 130.7(3) yes
C52 . C112 C162 112.02(9) yes
C122 . C112 C162 130.9(3) yes
C132 . C112 C162 75.1(5) yes
C142 . C112 C162 35.0(5) yes
C152 . C112 C162 106.70(9) yes
C52 . C112 C172 112.09(9) yes
C122 . C112 C172 35.1(5) yes
C132 . C112 C172 130.9(3) yes
C142 . C112 C172 74.9(5) yes
C152 . C112 C172 106.82(9) yes
C162 . C112 C172 106.69(9) yes
C112 . C122 H1221 109.1 no
C112 . C122 H1222 109.1 no
H1221 . C122 H1222 109.2 no
C112 . C122 H1223 109.7 no
H1221 . C122 H1223 109.8 no
H1222 . C122 H1223 109.9 no
C112 . C132 H1321 109.1 no
C112 . C132 H1322 109.2 no
H1321 . C132 H1322 108.6 no
C112 . C132 H1323 110.0 no
H1321 . C132 H1323 109.9 no
H1322 . C132 H1323 110.0 no
C112 . C142 H1421 109.6 no
C112 . C142 H1422 110.0 no
H1421 . C142 H1422 109.9 no
C112 . C142 H1423 109.2 no
H1421 . C142 H1423 108.8 no
H1422 . C142 H1423 109.3 no
C112 . C152 H1521 109.0 no
C112 . C152 H1522 109.3 no
H1521 . C152 H1522 109.0 no
C112 . C152 H1523 109.7 no
H1521 . C152 H1523 109.6 no
H1522 . C152 H1523 110.1 no
C112 . C162 H1621 109.4 no
C112 . C162 H1622 109.8 no
H1621 . C162 H1622 109.8 no
C112 . C162 H1623 109.3 no
H1621 . C162 H1623 109.0 no
H1622 . C162 H1623 109.6 no
C112 . C172 H1721 109.4 no
C112 . C172 H1722 109.4 no
H1721 . C172 H1722 109.3 no
C112 . C172 H1723 109.6 no
H1721 . C172 H1723 109.5 no
H1722 . C172 H1723 109.5 no
N13 . Zn2 N43 75.87(18) yes
N13 . Zn2 N113 78.4(2) yes
N43 . Zn2 N113 84.8(2) yes
N13 . Zn2 N183 77.8(2) yes
N43 . Zn2 N183 153.6(2) yes
N113 . Zn2 N183 91.2(2) yes
N13 . Zn2 O14 107.58(18) yes
N43 . Zn2 O14 91.1(2) yes
N113 . Zn2 O14 171.7(2) yes
N183 . Zn2 O14 95.67(18) yes
N13 . Zn2 C14 131.89(17) yes
N43 . Zn2 C14 86.5(2) yes
N113 . Zn2 C14 144.7(2) yes
N183 . Zn2 C14 110.58(19) yes
O14 . Zn2 C14 27.35(13) yes
N13 . Zn2 O24 167.01(19) yes
N43 . Zn2 O24 97.98(18) yes
N113 . Zn2 O24 89.72(19) yes
N183 . Zn2 O24 108.1(2) yes
O14 . Zn2 O24 83.70(16) yes
N13 . Zn2 C24 158.61(17) yes
N43 . Zn2 C24 88.42(19) yes
N113 . Zn2 C24 115.02(18) yes
N183 . Zn2 C24 116.6(2) yes
O14 . Zn2 C24 57.53(13) yes
C14 . Zn2 O24 57.82(15) yes
C14 . Zn2 C24 30.52(11) yes
O24 . Zn2 C24 27.93(12) yes
Zn2 . N13 C23 109.0(3) yes
Zn2 . N13 C93 107.9(4) yes
C23 . N13 C93 112.0(5) yes
Zn2 . N13 C163 102.5(4) yes
C23 . N13 C163 114.3(4) yes
C93 . N13 C163 110.6(6) yes
N13 . C23 C33 113.97(9) yes
N13 . C23 H231 108.3 no
C33 . C23 H231 108.3 no
N13 . C23 H232 108.4 no
C33 . C23 H232 108.4 no
H231 . C23 H232 109.5 no
C23 . C33 N43 116.93(8) yes
C23 . C33 C83 120.83(8) yes
N43 . C33 C83 122.22(7) yes
Zn2 . N43 C33 115.73(19) yes
Zn2 . N43 C53 125.5(2) yes
C33 . N43 C53 118.57(8) yes
N43 . C53 C63 123.33(8) yes
N43 . C53 H53 118.2 no
C63 . C53 H53 118.5 no
C53 . C63 C73 116.78(9) yes
C53 . C63 H63 121.7 no
C73 . C63 H63 121.5 no
C63 . C73 C83 120.41(9) yes
C63 . C73 H73 120.3 no
C83 . C73 H73 119.3 no
C33 . C83 C73 118.60(8) yes
C33 . C83 H83 120.4 no
C73 . C83 H83 121.0 no
N13 . C93 C103 115.6(6) yes
N13 . C93 H931 107.9 no
C103 . C93 H931 107.7 no
N13 . C93 H932 108.2 no
C103 . C93 H932 108.0 no
H931 . C93 H932 109.3 no
C93 . C103 N113 116.1(6) yes
C93 . C103 C153 122.1(7) yes
N113 . C103 C153 121.6(8) yes
Zn2 . N113 C103 113.9(4) yes
Zn2 . N113 C123 124.8(5) yes
C103 . N113 C123 118.1(6) yes
N113 . C123 C133 123.7(8) yes
N113 . C123 H123 118.1 no
C133 . C123 H123 118.2 no
C123 . C133 C143 117.6(10) yes
C123 . C133 H133 121.3 no
C143 . C133 H133 121.2 no
C133 . C143 C153 119.0(9) yes
C133 . C143 H143 120.5 no
C153 . C143 H143 120.5 no
C103 . C153 C143 119.9(9) yes
C103 . C153 H153 119.7 no
C143 . C153 H153 120.3 no
N13 . C163 C173 110.9(6) yes
N13 . C163 H1631 109.1 no
C173 . C163 H1631 109.1 no
N13 . C163 H1632 109.1 no
C173 . C163 H1632 109.1 no
H1631 . C163 H1632 109.6 no
C163 . C173 N183 116.1(6) yes
C163 . C173 C223 120.8(6) yes
N183 . C173 C223 123.0(7) yes
Zn2 . N183 C173 114.6(5) yes
Zn2 . N183 C193 127.1(5) yes
C173 . N183 C193 118.4(6) yes
C193 . N193 H1931 120.2 no
C193 . N193 H1932 119.9 no
H1931 . N193 H1932 119.9 no
N193 . C193 N183 117.6(6) yes
N193 . C193 C203 121.3(6) yes
N183 . C193 C203 121.1(6) yes
C193 . C203 C213 119.6(7) yes
C193 . C203 H203 120.0 no
C213 . C203 H203 120.4 no
C203 . C213 C223 118.5(7) yes
C203 . C213 H213 120.7 no
C223 . C213 H213 120.8 no
C213 . C223 C173 119.4(7) yes
C213 . C223 H223 120.4 no
C173 . C223 H223 120.2 no
Zn2 . O14 C14 107.06(19) yes
O14 . C14 Zn2 45.59(12) yes
O14 . C14 C24 118.05(9) yes
Zn2 . C14 C24 73.43(12) yes
O14 . C14 C64 122.2(4) yes
Zn2 . C14 C64 165.6(4) yes
C24 . C14 C64 119.6(4) yes
Zn2 . O24 C24 108.5(2) yes
C14 . C24 O24 117.88(8) yes
C14 . C24 Zn2 76.05(13) yes
O24 . C24 Zn2 43.56(14) yes
C14 . C24 C34 118.60(8) yes
O24 . C24 C34 123.52(8) yes
Zn2 . C24 C34 161.9(3) yes
C24 . C34 C44 118.66(9) yes
C24 . C34 C74 119.4(4) yes
C44 . C34 C74 121.9(4) yes
C34 . C44 C54 122.9(4) yes
C34 . C44 H44 118.4 no
C54 . C44 H44 118.7 no
C44 . C54 C64 118.4(6) yes
C44 . C54 C114 123.1(6) yes
C64 . C54 C114 118.4(6) yes
C14 . C64 C54 121.6(6) yes
C14 . C64 H64 119.3 no
C54 . C64 H64 119.1 no
C34 . C74 C84 110.9(6) yes
C34 . C74 C94 110.9(6) yes
C84 . C74 C94 109.1(6) yes
C34 . C74 C104 112.4(6) yes
C84 . C74 C104 107.2(6) yes
C94 . C74 C104 106.1(6) yes
C74 . C84 H841 109.5 no
C74 . C84 H842 109.3 no
H841 . C84 H842 109.9 no
C74 . C84 H843 109.0 no
H841 . C84 H843 109.6 no
H842 . C84 H843 109.6 no
C74 . C94 H941 109.6 no
C74 . C94 H942 109.6 no
H941 . C94 H942 109.6 no
C74 . C94 H943 109.4 no
H941 . C94 H943 109.3 no
H942 . C94 H943 109.4 no
C74 . C104 H1041 109.6 no
C74 . C104 H1042 109.3 no
H1041 . C104 H1042 109.5 no
C74 . C104 H1043 109.3 no
H1041 . C104 H1043 109.7 no
H1042 . C104 H1043 109.5 no
C54 . C114 C124 109.2(5) yes
C54 . C114 C134 110.0(6) yes
C124 . C114 C134 108.4(7) yes
C54 . C114 C144 112.3(6) yes
C124 . C114 C144 108.0(6) yes
C134 . C114 C144 108.9(6) yes
C114 . C124 H1241 109.3 no
C114 . C124 H1242 109.4 no
H1241 . C124 H1242 109.5 no
C114 . C124 H1243 109.4 no
H1241 . C124 H1243 109.6 no
H1242 . C124 H1243 109.6 no
C114 . C134 H1341 109.9 no
C114 . C134 H1342 109.6 no
H1341 . C134 H1342 109.3 no
C114 . C134 H1343 109.6 no
H1341 . C134 H1343 109.4 no
H1342 . C134 H1343 109.0 no
C114 . C144 H1441 109.6 no
C114 . C144 H1442 109.7 no
H1441 . C144 H1442 109.3 no
C114 . C144 H1443 109.6 no
H1441 . C144 H1443 109.2 no
H1442 . C144 H1443 109.4 no
N15 . C25 C35 177.9(12) yes
C25 . C35 H351 109.7 no
C25 . C35 H352 109.5 no
H351 . C35 H352 109.3 no
C25 . C35 H353 109.6 no
H351 . C35 H353 109.4 no
H352 . C35 H353 109.2 no
N16 . C26 C36 160(3) yes
C26 . C36 H361 109.8 no
C26 . C36 H362 112.1 no
H361 . C36 H362 108.4 no
C26 . C36 H363 110.6 no
H361 . C36 H363 107.1 no
H362 . C36 H363 108.6 no
N17 . C27 C378 180(3) yes
C27 . C378 C28 102.2(14) yes
C27 . C378 H371 110.8 no
C28 . C378 H371 87.9 no
C27 . C378 H372 108.8 no
C28 . C378 H372 135.5 no
H371 . C378 H372 109.1 no
C27 . C378 H373 109.2 no
C28 . C378 H373 28.6 no
H371 . C378 H373 110.0 no
H372 . C378 H373 108.9 no
C27 . C378 H381 25.6 no
C28 . C378 H381 110.2 no
H371 . C378 H381 86.5 no
H372 . C378 H381 111.6 no
H373 . C378 H381 127.7 no
C27 . C378 H382 90.3 no
C28 . C378 H382 109.4 no
H371 . C378 H382 149.7 no
H372 . C378 H382 41.4 no
H373 . C378 H382 81.5 no
C27 . C378 H383 133.9 no
C28 . C378 H383 109.7 no
H371 . C378 H383 41.0 no
H372 . C378 H383 69.3 no
H373 . C378 H383 114.9 no
H381 . C378 H382 109.2 no
H381 . C378 H383 109.6 no
H382 . C378 H383 108.7 no
C378 . C28 N18 176.8(19) yes
C29 2_565 N19 C29 179.990 yes
N19 . C29 C39 178(2) yes
C29 . C39 H391 109.8 no
C29 . C39 H392 110.2 no
H391 . C39 H392 108.0 no
C29 . C39 H393 110.6 no
H391 . C39 H393 109.1 no
H392 . C39 H393 109.0 no
N110 . C210 C310 169(6) yes
C210 . C310 H3101 107.0 no
C210 . C310 H3102 108.4 no
H3101 . C310 H3102 106.7 no
C210 . C310 H3103 111.7 no
H3101 . C310 H3103 111.1 no
H3102 . C310 H3103 111.6 no

loop_
_geom_bond_atom_site_label_1
_geom_bond_atom_site_label_2
_geom_bond_site_symmetry_2
_geom_bond_distance
_geom_bond_publ_flag
Zn1 N11 . 2.236(5) yes
Zn1 N41 . 2.211(4) yes
Zn1 N111 . 2.223(6) yes
Zn1 N181 . 2.148(6) yes
Zn1 O12 . 2.045(4) yes
Zn1 C12 . 2.762(4) yes
Zn1 O22 . 1.998(4) yes
Zn1 C22 . 2.740(4) yes
N11 C21 . 1.468(6) yes
N11 C91 . 1.490(9) yes
N11 C161 . 1.456(9) yes
C21 C31 . 1.512(5) yes
C21 H2111 . 0.993 no
C21 H212 . 0.988 no
C31 N41 . 1.330(5) yes
C31 C81 . 1.372(5) yes
N41 C51 . 1.338(5) yes
C51 C61 . 1.362(6) yes
C51 H51 . 0.954 no
C61 C71 . 1.401(6) yes
C61 H61 . 0.955 no
C71 C81 . 1.357(6) yes
C71 H71 . 0.948 no
C81 H81 . 0.950 no
C91 C101 . 1.491(10) yes
C91 H911 . 0.988 no
C91 H912 . 0.991 no
C101 N111 . 1.316(9) yes
C101 C151 . 1.396(10) yes
N111 C121 . 1.338(9) yes
C121 C131 . 1.360(10) yes
C121 H121 . 0.949 no
C131 C141 . 1.385(11) yes
C131 H131 . 0.951 no
C141 C151 . 1.372(11) yes
C141 H141 . 0.950 no
C151 H151 . 0.952 no
C161 C171 . 1.507(10) yes
C161 H1611 . 0.989 no
C161 H1612 . 0.992 no
C171 N181 . 1.378(9) yes
C171 C221 . 1.376(9) yes
N181 C191 . 1.347(9) yes
N191 C191 . 1.353(9) yes
N191 H1911 . 0.911 no
N191 H1912 . 0.911 no
C191 C201 . 1.396(10) yes
C201 C211 . 1.375(11) yes
C201 H201 . 0.950 no
C211 C221 . 1.367(10) yes
C211 H211 . 0.951 no
C221 H221 . 0.950 no
O12 C12 . 1.335(6) yes
C12 C22 . 1.447(5) yes
C12 C62 . 1.375(8) yes
O22 C22 . 1.347(5) yes
C22 C32 . 1.405(6) yes
C32 C42 . 1.415(7) yes
C32 C72 . 1.540(9) yes
C42 C52 . 1.355(9) yes
C42 H42 . 0.950 no
C52 C62 . 1.409(10) yes
C52 C112 . 1.519(5) yes
C62 H62 . 0.949 no
C72 C82 . 1.536(10) yes
C72 C92 . 1.521(11) yes
C72 C102 . 1.523(12) yes
C82 H821 . 0.980 no
C82 H822 . 0.975 no
C82 H823 . 0.982 no
C92 H921 . 0.981 no
C92 H922 . 0.980 no
C92 H923 . 0.978 no
C102 H1021 . 0.978 no
C102 H1022 . 0.985 no
C102 H1023 . 0.981 no
C112 C122 . 1.539(6) yes
C112 C132 . 1.525(6) yes
C112 C142 . 1.524(6) yes
C112 C152 . 1.520(9) yes
C112 C162 . 1.544(9) yes
C112 C172 . 1.528(9) yes
C122 H1221 . 0.982 no
C122 H1222 . 0.981 no
C122 H1223 . 0.974 no
C132 H1321 . 0.986 no
C132 H1322 . 0.985 no
C132 H1323 . 0.968 no
C142 H1421 . 0.980 no
C142 H1422 . 0.974 no
C142 H1423 . 0.988 no
C152 H1521 . 0.985 no
C152 H1522 . 0.980 no
C152 H1523 . 0.972 no
C162 H1621 . 0.982 no
C162 H1622 . 0.974 no
C162 H1623 . 0.985 no
C172 H1721 . 0.981 no
C172 H1722 . 0.981 no
C172 H1723 . 0.979 no
Zn2 N13 . 2.257(5) yes
Zn2 N43 . 2.216(4) yes
Zn2 N113 . 2.221(5) yes
Zn2 N183 . 2.136(6) yes
Zn2 O14 . 2.047(3) yes
Zn2 C14 . 2.739(3) yes
Zn2 O24 . 1.966(4) yes
Zn2 C24 . 2.705(4) yes
N13 C23 . 1.451(6) yes
N13 C93 . 1.479(9) yes
N13 C163 . 1.497(9) yes
C23 C33 . 1.512(6) yes
C23 H231 . 0.991 no
C23 H232 . 0.989 no
C33 N43 . 1.338(5) yes
C33 C83 . 1.387(5) yes
N43 C53 . 1.342(5) yes
C53 C63 . 1.375(6) yes
C53 H53 . 0.953 no
C63 C73 . 1.411(6) yes
C63 H63 . 0.953 no
C73 C83 . 1.359(6) yes
C73 H73 . 0.947 no
C83 H83 . 0.949 no
C93 C103 . 1.500(12) yes
C93 H931 . 0.993 no
C93 H932 . 0.989 no
C103 N113 . 1.344(9) yes
C103 C153 . 1.374(11) yes
N113 C123 . 1.328(10) yes
C123 C133 . 1.360(13) yes
C123 H123 . 0.948 no
C133 C143 . 1.405(15) yes
C133 H133 . 0.950 no
C143 C153 . 1.349(15) yes
C143 H143 . 0.946 no
C153 H153 . 0.951 no
C163 C173 . 1.511(10) yes
C163 H1631 . 0.990 no
C163 H1632 . 0.989 no
C173 N183 . 1.352(9) yes
C173 C223 . 1.350(10) yes
N183 C193 . 1.330(9) yes
N193 C193 . 1.364(9) yes
N193 H1931 . 0.909 no
N193 H1932 . 0.912 no
C193 C203 . 1.410(10) yes
C203 C213 . 1.364(11) yes
C203 H203 . 0.952 no
C213 C223 . 1.388(11) yes
C213 H213 . 0.952 no
C223 H223 . 0.946 no
O14 C14 . 1.316(5) yes
C14 C24 . 1.433(5) yes
C14 C64 . 1.399(7) yes
O24 C24 . 1.336(5) yes
C24 C34 . 1.402(5) yes
C34 C44 . 1.413(6) yes
C34 C74 . 1.549(8) yes
C44 C54 . 1.372(9) yes
C44 H44 . 0.950 no
C54 C64 . 1.381(9) yes
C54 C114 . 1.548(9) yes
C64 H64 . 0.950 no
C74 C84 . 1.549(10) yes
C74 C94 . 1.521(11) yes
C74 C104 . 1.532(10) yes
C84 H841 . 0.978 no
C84 H842 . 0.978 no
C84 H843 . 0.981 no
C94 H941 . 0.980 no
C94 H942 . 0.978 no
C94 H943 . 0.982 no
C104 H1041 . 0.978 no
C104 H1042 . 0.981 no
C104 H1043 . 0.979 no
C114 C124 . 1.546(10) yes
C114 C134 . 1.498(11) yes
C114 C144 . 1.534(11) yes
C124 H1241 . 0.980 no
C124 H1242 . 0.980 no
C124 H1243 . 0.979 no
C134 H1341 . 0.978 no
C134 H1342 . 0.984 no
C134 H1343 . 0.982 no
C144 H1441 . 0.982 no
C144 H1442 . 0.980 no
C144 H1443 . 0.981 no
N15 C25 . 1.180(8) yes
C25 C35 . 1.432(17) yes
C35 H351 . 0.979 no
C35 H352 . 0.982 no
C35 H353 . 0.981 no
N16 C26 . 1.197(9) yes
C26 C36 . 1.36(3) yes
C36 H361 . 0.996 no
C36 H362 . 0.977 no
C36 H363 . 0.994 no
N17 C27 . 1.189(9) yes
C27 C378 . 1.40(2) yes
C378 C28 . 1.400(17) yes
C378 H371 . 0.976 no
C378 H372 . 0.989 no
C378 H373 . 0.978 no
C378 H381 . 0.977 no
C378 H382 . 0.987 no
C378 H383 . 0.982 no
N18 C28 . 1.185(9) yes
N19 C29 2_565 1.182(9) yes
N19 C29 . 1.182(9) yes
C29 C39 . 1.15(2) yes
C39 H391 . 0.988 no
C39 H392 . 0.990 no
C39 H393 . 0.976 no
N110 C210 . 1.191(9) yes
C210 C310 . 1.12(5) yes
C310 H3101 . 1.000 no
C310 H3102 . 0.994 no
C310 H3103 . 0.940 no

loop_
_oxford_twin_element_scale_factors
0.8433(11)
0.1567(11)
